data_7249608
loop_
_publ_author_name
'Budzikur-Maci\;ag, Daria'
'Kinzhybalo, Vasyl'
'\'Slepokura, Katarzyna'

_publ_section_title
;
 Structural landscape studies of aminopyridinium hypodiphosphates:
 dehydration and polymorphism in 4-aminopyridinium salts
;
_journal_issue 48
_journal_name_full CrystEngComm
_journal_page_first 6861
_journal_page_last 6872
_journal_paper_doi 10.1039/D4CE01048E
_journal_volume 26
_journal_year 2024
_chemical_formula_moiety '2(C5 H7 N2), (H2 P2 O6), 2(H2 O)'
_chemical_formula_sum 'C10 H20 N4 O8 P2'
_chemical_formula_weight 386.24
_space_group_crystal_system triclinic
_space_group_IT_number 2
_space_group_name_Hall '-P 1'
_space_group_name_H-M_alt 'P -1'
_atom_sites_solution_hydrogens mixed
_atom_sites_solution_primary dual
_atom_sites_solution_secondary difmap
_audit_creation_method SHELXL-2016/6
_audit_update_record
;
2024-08-15 deposited with the CCDC.	2024-11-19 downloaded from the CCDC.
;
_cell_angle_alpha 104.55(3)
_cell_angle_beta 93.32(3)
_cell_angle_gamma 117.03(4)
_cell_formula_units_Z 1
_cell_length_a 6.999(3)
_cell_length_b 7.137(3)
_cell_length_c 9.596(3)
_cell_measurement_reflns_used 6989
_cell_measurement_temperature 100(2)
_cell_measurement_theta_max 47.8470
_cell_measurement_theta_min 2.2370
_cell_volume 405.0(3)
_computing_cell_refinement 'CrysAlisPro 1.171.41.80a (Rigaku OD, 2020)'
_computing_data_collection 'CrysAlisPro 1.171.41.80a (Rigaku OD, 2020)'
_computing_data_reduction 'CrysAlisPro 1.171.41.80a (Rigaku OD, 2020)'
_computing_structure_refinement 'SHELXL-2016/6 (Sheldrick, 2016)'
_computing_structure_solution 'SHELXT-2016/6 (Sheldrick, 2016)'
_diffrn_ambient_temperature 100(2)
_diffrn_detector 'Hybrid Pixel Array Detector'
_diffrn_detector_area_resol_mean 10.0000
_diffrn_detector_type 'HyPix-Arc 150'
_diffrn_measured_fraction_theta_full 0.999
_diffrn_measured_fraction_theta_max 0.573
_diffrn_measurement_device 'four-circle diffractometer'
_diffrn_measurement_device_type 'Rigaku XtaLAB Synergy R, DW system, HyPix-Arc 150'
_diffrn_measurement_method '\w scan'
_diffrn_radiation_monochromator mirror
_diffrn_radiation_probe x-ray
_diffrn_radiation_type MoK\a
_diffrn_radiation_wavelength 0.71073
_diffrn_reflns_av_R_equivalents 0.0138
_diffrn_reflns_av_unetI/netI 0.0226
_diffrn_reflns_Laue_measured_fraction_full 0.999
_diffrn_reflns_Laue_measured_fraction_max 0.573
_diffrn_reflns_limit_h_max 13
_diffrn_reflns_limit_h_min -11
_diffrn_reflns_limit_k_max 11
_diffrn_reflns_limit_k_min -13
_diffrn_reflns_limit_l_max 19
_diffrn_reflns_limit_l_min -15
_diffrn_reflns_number 10188
_diffrn_reflns_point_group_measured_fraction_full 0.999
_diffrn_reflns_point_group_measured_fraction_max 0.573
_diffrn_reflns_theta_full 25.242
_diffrn_reflns_theta_max 48.218
_diffrn_reflns_theta_min 2.238
_diffrn_source 'Rotating-anode X-ray tube'
_diffrn_source_type 'Rigaku (Mo) X-ray Source'
_exptl_absorpt_coefficient_mu 0.318
_exptl_absorpt_correction_T_max 0.964
_exptl_absorpt_correction_T_min 0.921
_exptl_absorpt_correction_type analytical
_exptl_absorpt_process_details
;
CrysAlisPro 1.171.41.80a (Rigaku Oxford Diffraction, 2020)
Analytical numeric absorption correction using a multifaceted crystal
model based on expressions derived by R.C. Clark & J.S. Reid.
(Clark, R. C. & Reid, J. S. (1995). Acta Cryst. A51, 887-897)
Empirical absorption correction using spherical harmonics,
implemented in SCALE3 ABSPACK scaling algorithm.
;
_exptl_crystal_colour colourless
_exptl_crystal_density_diffrn 1.584
_exptl_crystal_description plate
_exptl_crystal_F_000 202
_exptl_crystal_size_max 0.200
_exptl_crystal_size_mid 0.140
_exptl_crystal_size_min 0.070
_refine_diff_density_max 0.575
_refine_diff_density_min -0.264
_refine_diff_density_rms 0.065
_refine_ls_extinction_method none
_refine_ls_goodness_of_fit_ref 1.065
_refine_ls_hydrogen_treatment mixed
_refine_ls_matrix_type full
_refine_ls_number_parameters 130
_refine_ls_number_reflns 4490
_refine_ls_number_restraints 3
_refine_ls_restrained_S_all 1.065
_refine_ls_R_factor_all 0.0341
_refine_ls_R_factor_gt 0.0269
_refine_ls_shift/su_max 0.001
_refine_ls_shift/su_mean 0.000
_refine_ls_structure_factor_coef Fsqd
_refine_ls_weighting_details 'w=1/[\s^2^(Fo^2^)+(0.0419P)^2^+0.0651P] where P=(Fo^2^+2Fc^2^)/3'
_refine_ls_weighting_scheme calc
_refine_ls_wR_factor_gt 0.0757
_refine_ls_wR_factor_ref 0.0782
_reflns_Friedel_coverage 0.000
_reflns_number_gt 3875
_reflns_number_total 4490
_reflns_threshold_expression 'I > 2\s(I)'
_cod_data_source_file d4ce01048e2.cif
_cod_data_source_block 4ampyr21_aa
_cod_depositor_comments 'Adding full bibliography for 7249606--7249610.cif.'
_cod_database_code 7249608
_shelx_shelxl_version_number 2016/6
_shelx_space_group_comment
;
The symmetry employed for this shelxl refinement is uniquely defined
by the following loop, which should always be used as a source of
symmetry information in preference to the above space-group names.
They are only intended as comments.
;
_shelx_estimated_absorpt_t_min 0.939
_shelx_estimated_absorpt_t_max 0.978

loop_
_space_group_symop_operation_xyz
'x, y, z'
'-x, -y, -z'

loop_
_atom_site_label
_atom_site_type_symbol
_atom_site_fract_x
_atom_site_fract_y
_atom_site_fract_z
_atom_site_U_iso_or_equiv
_atom_site_adp_type
_atom_site_occupancy
_atom_site_site_symmetry_order
_atom_site_calc_flag
_atom_site_refinement_flags_posn
_atom_site_refinement_flags_adp
_atom_site_refinement_flags_occupancy
_atom_site_disorder_assembly
_atom_site_disorder_group
P1 P 0.87477(2) 0.92530(2) 1.06163(2) 0.00684(4) Uani 1 1 d . . . . .
O1 O 0.85633(8) 1.10820(8) 1.16816(6) 0.01119(8) Uani 1 1 d . . . . .
O2 O 0.66836(7) 0.74369(8) 0.95540(5) 0.01028(8) Uani 1 1 d . . . . .
O3 O 0.97605(8) 0.81950(8) 1.15063(6) 0.01092(8) Uani 1 1 d . . . . .
H3P H 0.923(3) 0.685(3) 1.1194(17) 0.036(4) Uiso 1 1 d . . . . .
N1 N 0.59511(11) 0.44126(10) 0.69729(7) 0.01466(10) Uani 1 1 d . . . . .
H1N H 0.625(3) 0.536(3) 0.7853(17) 0.040(4) Uiso 1 1 d . . . . .
C2 C 0.75851(11) 0.42519(11) 0.63686(8) 0.01461(12) Uani 1 1 d . . . . .
H2 H 0.903448 0.507057 0.693315 0.018 Uiso 1 1 calc R U . . .
C3 C 0.72006(10) 0.29378(11) 0.49630(8) 0.01191(10) Uani 1 1 d . . . . .
H3 H 0.837418 0.284834 0.455727 0.014 Uiso 1 1 calc R U . . .
C4 C 0.50375(10) 0.17040(10) 0.41087(7) 0.00927(9) Uani 1 1 d . . . . .
N4 N 0.46220(9) 0.04074(10) 0.27388(6) 0.01157(9) Uani 1 1 d . . . . .
H4N1 H 0.333(2) -0.027(2) 0.2265(14) 0.022(3) Uiso 1 1 d . . . . .
H4N2 H 0.571(2) 0.044(2) 0.2380(13) 0.016(3) Uiso 1 1 d . . . . .
C5 C 0.33570(10) 0.19024(11) 0.47874(8) 0.01192(10) Uani 1 1 d . . . . .
H5 H 0.188423 0.109761 0.426250 0.014 Uiso 1 1 calc R U . . .
C6 C 0.38714(12) 0.32572(11) 0.61990(8) 0.01416(11) Uani 1 1 d . . . . .
H6 H 0.274315 0.338930 0.664547 0.017 Uiso 1 1 calc R U . . .
O1W O 0.76409(8) 0.39023(9) 1.05366(8) 0.01904(11) Uani 1 1 d DG . . . .
H1W1 H 0.628832 0.344494 1.046166 0.041(4) Uiso 1 1 d DG . . . .
H1W2 H 0.793362 0.305372 1.086365 0.029(3) Uiso 1 1 d DG . . . .

loop_
_atom_site_aniso_label
_atom_site_aniso_U_11
_atom_site_aniso_U_22
_atom_site_aniso_U_33
_atom_site_aniso_U_23
_atom_site_aniso_U_13
_atom_site_aniso_U_12
P1 0.00582(6) 0.00689(6) 0.00713(7) 0.00139(5) 0.00152(5) 0.00292(4)
O1 0.01091(17) 0.00947(18) 0.0120(2) 0.00060(15) 0.00414(15) 0.00519(14)
O2 0.00703(15) 0.01016(18) 0.01016(19) 0.00076(15) 0.00029(14) 0.00272(13)
O3 0.01054(17) 0.01066(18) 0.0116(2) 0.00438(15) 0.00065(15) 0.00492(14)
N1 0.0205(3) 0.0106(2) 0.0099(2) 0.00073(18) 0.0024(2) 0.00644(19)
C2 0.0145(2) 0.0109(2) 0.0131(3) 0.0014(2) -0.0007(2) 0.00345(19)
C3 0.0100(2) 0.0106(2) 0.0125(3) 0.00240(19) 0.00130(19) 0.00366(17)
C4 0.0100(2) 0.0085(2) 0.0091(2) 0.00293(18) 0.00194(18) 0.00421(16)
N4 0.01053(19) 0.0136(2) 0.0088(2) 0.00132(17) 0.00162(17) 0.00561(16)
C5 0.0111(2) 0.0124(2) 0.0118(3) 0.0027(2) 0.00341(19) 0.00583(18)
C6 0.0179(3) 0.0137(3) 0.0128(3) 0.0043(2) 0.0066(2) 0.0089(2)
O1W 0.00958(18) 0.0126(2) 0.0367(3) 0.0102(2) 0.0044(2) 0.00552(15)

loop_
_atom_type_symbol
_atom_type_description
_atom_type_scat_dispersion_real
_atom_type_scat_dispersion_imag
_atom_type_scat_source
C C 0.0033 0.0016 'International Tables Vol C Tables 4.2.6.8 and 6.1.1.4'
H H 0.0000 0.0000 'International Tables Vol C Tables 4.2.6.8 and 6.1.1.4'
N N 0.0061 0.0033 'International Tables Vol C Tables 4.2.6.8 and 6.1.1.4'
O O 0.0106 0.0060 'International Tables Vol C Tables 4.2.6.8 and 6.1.1.4'
P P 0.1023 0.0942 'International Tables Vol C Tables 4.2.6.8 and 6.1.1.4'

loop_
_geom_angle_atom_site_label_1
_geom_angle_atom_site_label_2
_geom_angle_atom_site_label_3
_geom_angle
_geom_angle_site_symmetry_1
_geom_angle_site_symmetry_3
_geom_angle_publ_flag
O1 P1 O2 116.79(5) . . yes
O1 P1 O3 109.24(4) . . yes
O2 P1 O3 109.35(5) . . yes
O1 P1 P1 108.05(5) . 2_777 yes
O2 P1 P1 109.20(4) . 2_777 yes
O3 P1 P1 103.36(4) . 2_777 yes
P1 O3 H3P 115.7(11) . . ?
C2 N1 C6 120.60(7) . . ?
C2 N1 H1N 120.2(11) . . ?
C6 N1 H1N 119.0(11) . . ?
N1 C2 C3 121.42(7) . . ?
N1 C2 H2 119.3 . . ?
C3 C2 H2 119.3 . . ?
C2 C3 C4 119.76(7) . . ?
C2 C3 H3 120.1 . . ?
C4 C3 H3 120.1 . . ?
N4 C4 C5 121.98(7) . . ?
N4 C4 C3 120.84(7) . . ?
C5 C4 C3 117.18(7) . . ?
C4 N4 H4N1 117.7(9) . . ?
C4 N4 H4N2 117.2(8) . . ?
H4N1 N4 H4N2 124.7(12) . . ?
C6 C5 C4 119.66(7) . . ?
C6 C5 H5 120.2 . . ?
C4 C5 H5 120.2 . . ?
N1 C6 C5 121.39(8) . . ?
N1 C6 H6 119.3 . . ?
C5 C6 H6 119.3 . . ?
H1W1 O1W H1W2 107.8 . . ?

loop_
_geom_bond_atom_site_label_1
_geom_bond_atom_site_label_2
_geom_bond_distance
_geom_bond_site_symmetry_2
_geom_bond_publ_flag
P1 O1 1.5045(8) . yes
P1 O2 1.5066(12) . yes
P1 O3 1.5945(7) . yes
P1 P1 2.1873(10) 2_777 yes
O3 H3P 0.818(16) . ?
N1 C2 1.3491(11) . ?
N1 C6 1.3514(13) . ?
N1 H1N 0.885(16) . ?
C2 C3 1.3654(12) . ?
C2 H2 0.9500 . ?
C3 C4 1.4217(13) . ?
C3 H3 0.9500 . ?
C4 N4 1.3300(11) . ?
C4 C5 1.4217(11) . ?
N4 H4N1 0.841(13) . ?
N4 H4N2 0.846(12) . ?
C5 C6 1.3669(12) . ?
C5 H5 0.9500 . ?
C6 H6 0.9500 . ?
O1W H1W1 0.8410 . ?
O1W H1W2 0.8415 . ?

loop_
_geom_hbond_atom_site_label_D
_geom_hbond_atom_site_label_H
_geom_hbond_atom_site_label_A
_geom_hbond_distance_DH
_geom_hbond_distance_HA
_geom_hbond_distance_DA
_geom_hbond_angle_DHA
_geom_hbond_site_symmetry_A
O3 H3P O1W 0.818(16) 1.784(16) 2.594 170.6(16) .
N1 H1N O2 0.885(16) 1.806(16) 2.6865(15) 173.5(16) .
N4 H4N1 O3 0.841(13) 2.205(14) 3.030(2) 167.2(12) 1_444
N4 H4N2 O1 0.846(12) 2.032(12) 2.8693(15) 170.1(11) 1_544
C2 H2 O1 0.95 2.42 3.160(2) 134.8 2_777
C6 H6 O3 0.95 2.66 3.4329(16) 139.2 2_667
O1W H1W1 O2 0.84 1.88 2.717 175.5 2_667
O1W H1W2 O1 0.84 1.97 2.808 178.1 1_545

loop_
_geom_torsion_atom_site_label_1
_geom_torsion_atom_site_label_2
_geom_torsion_atom_site_label_3
_geom_torsion_atom_site_label_4
_geom_torsion
_geom_torsion_site_symmetry_1
_geom_torsion_site_symmetry_2
_geom_torsion_site_symmetry_3
_geom_torsion_site_symmetry_4
_geom_torsion_publ_flag
C6 N1 C2 C3 0.40(11) . . . . ?
N1 C2 C3 C4 -0.05(10) . . . . ?
C2 C3 C4 N4 -179.78(6) . . . . ?
C2 C3 C4 C5 -0.45(9) . . . . ?
N4 C4 C5 C6 179.95(6) . . . . ?
C3 C4 C5 C6 0.62(9) . . . . ?
C2 N1 C6 C5 -0.21(10) . . . . ?
C4 C5 C6 N1 -0.31(10) . . . . ?
O1 P1 P1 O1 180 . . 2_777 2_777 yes
O2 P1 P1 O1 -52.02(5) . . 2_777 2_777 yes
O3 P1 P1 O1 64.30(5) . . 2_777 2_777 yes
O1 P1 P1 O2 52.02(5) . . 2_777 2_777 yes
O2 P1 P1 O2 180 . . 2_777 2_777 yes
O3 P1 P1 O2 -63.68(4) . . 2_777 2_777 yes
O1 P1 P1 O3 -64.30(5) . . 2_777 2_777 yes
O2 P1 P1 O3 63.68(4) . . 2_777 2_777 yes
O3 P1 P1 O3 180 . . 2_777 2_777 yes
